data_7037605
loop_
_publ_author_name
'Fohlmeister, Lea'
'Jones, Cameron'

_publ_section_title
;
 Stabilisation of carbonyl free amidinato-manganese(ii) hydride complexes:
 &quot;masked&quot; sources of manganese(i) in organometallic synthesis.
;
_journal_issue 4
_journal_name_full 'Dalton transactions (Cambridge, England : 2003)'
_journal_page_first 1436
_journal_page_last 1442
_journal_paper_doi 10.1039/c5dt04504e
_journal_volume 45
_journal_year 2016
_chemical_formula_sum 'C58 H88 Mn2 N4'
_chemical_formula_weight 951.20
_chemical_name_systematic
; 
 ? 
;
_space_group_IT_number 2
_symmetry_cell_setting triclinic
_symmetry_space_group_name_Hall '-P 1'
_symmetry_space_group_name_H-M 'P -1'
_atom_sites_solution_hydrogens geom
_atom_sites_solution_primary direct
_atom_sites_solution_secondary difmap
_audit_creation_method SHELXL-97
_audit_update_record
;
2015-12-03 deposited with the CCDC.
2015-12-07 downloaded from the CCDC.
;
_cell_angle_alpha 108.980(3)
_cell_angle_beta 102.353(3)
_cell_angle_gamma 105.950(3)
_cell_formula_units_Z 1
_cell_length_a 10.3891(4)
_cell_length_b 10.6635(4)
_cell_length_c 14.1219(6)
_cell_measurement_temperature 123(2)
_cell_volume 1340.99(11)
_computing_structure_refinement 'SHELXL-97 (Sheldrick, 1997)'
_computing_structure_solution 'SHELXS-97 (Sheldrick, 1990)'
_diffrn_ambient_temperature 123(2)
_diffrn_measured_fraction_theta_full 0.992
_diffrn_measured_fraction_theta_max 0.992
_diffrn_measurement_device_type 'Oxford Gemini Ultra'
_diffrn_radiation_monochromator graphite
_diffrn_radiation_source 'fine-focus sealed tube'
_diffrn_radiation_type MoK\a
_diffrn_radiation_wavelength 0.71073
_diffrn_reflns_av_R_equivalents 0.0229
_diffrn_reflns_av_sigmaI/netI 0.0398
_diffrn_reflns_limit_h_max 11
_diffrn_reflns_limit_h_min -12
_diffrn_reflns_limit_k_max 12
_diffrn_reflns_limit_k_min -12
_diffrn_reflns_limit_l_max 17
_diffrn_reflns_limit_l_min -17
_diffrn_reflns_number 9006
_diffrn_reflns_theta_full 25.50
_diffrn_reflns_theta_max 25.50
_diffrn_reflns_theta_min 3.01
_exptl_absorpt_coefficient_mu 0.510
_exptl_absorpt_correction_T_max 0.940
_exptl_absorpt_correction_T_min 0.871
_exptl_absorpt_correction_type multi-scan
_exptl_absorpt_process_details 'SCALE3 ABSPACK'
_exptl_crystal_colour yellow
_exptl_crystal_density_diffrn 1.178
_exptl_crystal_density_method 'not measured'
_exptl_crystal_description block
_exptl_crystal_F_000 514
_exptl_crystal_size_max 0.25
_exptl_crystal_size_mid 0.18
_exptl_crystal_size_min 0.12
_refine_diff_density_max 0.851
_refine_diff_density_min -0.570
_refine_diff_density_rms 0.077
_refine_ls_extinction_method none
_refine_ls_goodness_of_fit_ref 1.061
_refine_ls_hydrogen_treatment mixed
_refine_ls_matrix_type full
_refine_ls_number_parameters 344
_refine_ls_number_reflns 4953
_refine_ls_number_restraints 18
_refine_ls_restrained_S_all 1.076
_refine_ls_R_factor_all 0.0655
_refine_ls_R_factor_gt 0.0543
_refine_ls_shift/su_max 0.000
_refine_ls_shift/su_mean 0.000
_refine_ls_structure_factor_coef Fsqd
_refine_ls_weighting_details 'calc w=1/[\s^2^(Fo^2^)+(0.0725P)^2^+1.6514P] where P=(Fo^2^+2Fc^2^)/3'
_refine_ls_weighting_scheme calc
_refine_ls_wR_factor_gt 0.1419
_refine_ls_wR_factor_ref 0.1503
_reflns_number_gt 4212
_reflns_number_total 4953
_reflns_threshold_expression >2sigma(I)
_cod_data_source_file c5dt04504e2.cif
_cod_data_source_block compound2
_cod_depositor_comments 'Adding full bibliography for 7037604--7037609.cif.'
_cod_original_cell_volume 1340.99(9)
_cod_original_sg_symbol_H-M P-1
_cod_database_code 7037605

loop_
_symmetry_equiv_pos_as_xyz
'x, y, z'
'-x, -y, -z'

loop_
_atom_site_label
_atom_site_type_symbol
_atom_site_fract_x
_atom_site_fract_y
_atom_site_fract_z
_atom_site_U_iso_or_equiv
_atom_site_adp_type
_atom_site_occupancy
_atom_site_symmetry_multiplicity
_atom_site_calc_flag
_atom_site_refinement_flags
_atom_site_disorder_assembly
_atom_site_disorder_group
Mn1 Mn 0.60989(5) 0.53606(5) 0.59033(3) 0.02659(17) Uani 1 1 d . A .
N1 N 0.6582(2) 0.6004(2) 0.75248(17) 0.0196(5) Uani 1 1 d . A .
N2 N 0.8902(2) 0.6155(2) 0.77349(17) 0.0209(5) Uani 1 1 d . A .
C1 C 0.7911(3) 0.6279(3) 0.8142(2) 0.0213(6) Uani 1 1 d . . .
C2 C 0.8432(9) 0.6553(9) 0.9344(8) 0.021(2) Uani 0.502(8) 1 d PD A 1
C2A C 0.8440(9) 0.6986(8) 0.9396(9) 0.025(3) Uani 0.498(8) 1 d PD A 2
C3 C 0.8028(11) 0.5141(8) 0.9474(7) 0.092(5) Uani 0.502(8) 1 d PD A 1
H3A H 0.8381 0.4496 0.9028 0.138 Uiso 0.502(8) 1 calc PR A 1
H3B H 0.6992 0.4699 0.9258 0.138 Uiso 0.502(8) 1 calc PR A 1
H3C H 0.8451 0.5324 1.0219 0.138 Uiso 0.502(8) 1 calc PR A 1
C3A C 0.9268(9) 0.6106(8) 0.9710(5) 0.050(3) Uani 0.498(8) 1 d PD A 2
H3A1 H 0.9941 0.6038 0.9322 0.076 Uiso 0.498(8) 1 calc PR A 2
H3A2 H 0.8602 0.5145 0.9531 0.076 Uiso 0.498(8) 1 calc PR A 2
H3A3 H 0.9787 0.6575 1.0475 0.076 Uiso 0.498(8) 1 calc PR A 2
C4 C 0.7810(13) 0.7526(13) 0.9999(10) 0.085(5) Uani 0.502(8) 1 d PD A 1
H4A H 0.8331 0.7870 1.0757 0.127 Uiso 0.502(8) 1 calc PR A 1
H4B H 0.6807 0.6988 0.9851 0.127 Uiso 0.502(8) 1 calc PR A 1
H4C H 0.7896 0.8343 0.9808 0.127 Uiso 0.502(8) 1 calc PR A 1
C4A C 0.7346(9) 0.6998(9) 0.9966(10) 0.0250(18) Uani 0.498(8) 1 d PD A 2
H4A1 H 0.6622 0.6034 0.9679 0.038 Uiso 0.498(8) 1 calc PR A 2
H4A2 H 0.6895 0.7658 0.9857 0.038 Uiso 0.498(8) 1 calc PR A 2
H4A3 H 0.7818 0.7309 1.0728 0.038 Uiso 0.498(8) 1 calc PR A 2
C5 C 1.0062(7) 0.7294(11) 0.9809(6) 0.082(4) Uani 0.502(8) 1 d PD A 1
H5A H 1.0372 0.7573 1.0578 0.123 Uiso 0.502(8) 1 calc PR A 1
H5B H 1.0358 0.8147 0.9662 0.123 Uiso 0.502(8) 1 calc PR A 1
H5C H 1.0494 0.6634 0.9482 0.123 Uiso 0.502(8) 1 calc PR A 1
C5A C 0.9486(7) 0.8530(6) 0.9769(5) 0.040(2) Uani 0.498(8) 1 d PD A 2
H5A1 H 0.9962 0.8936 1.0539 0.060 Uiso 0.498(8) 1 calc PR A 2
H5A2 H 0.8965 0.9109 0.9594 0.060 Uiso 0.498(8) 1 calc PR A 2
H5A3 H 1.0197 0.8527 0.9411 0.060 Uiso 0.498(8) 1 calc PR A 2
C6 C 0.5400(3) 0.6071(3) 0.7883(2) 0.0201(6) Uani 1 1 d . . .
C7 C 0.4424(3) 0.4827(3) 0.7850(2) 0.0234(6) Uani 1 1 d . A .
C8 C 0.3248(3) 0.4906(3) 0.8147(2) 0.0277(6) Uani 1 1 d . . .
H8 H 0.2594 0.4075 0.8136 0.033 Uiso 1 1 calc R A .
C9 C 0.3008(3) 0.6169(3) 0.8460(2) 0.0290(7) Uani 1 1 d . A .
H9 H 0.2203 0.6207 0.8668 0.035 Uiso 1 1 calc R . .
C10 C 0.3950(3) 0.7374(3) 0.8466(2) 0.0273(6) Uani 1 1 d . . .
H10 H 0.3774 0.8236 0.8671 0.033 Uiso 1 1 calc R A .
C11 C 0.5151(3) 0.7360(3) 0.8180(2) 0.0233(6) Uani 1 1 d . A .
C12 C 0.4611(3) 0.3394(3) 0.7491(3) 0.0302(7) Uani 1 1 d . . .
H12 H 0.5516 0.3540 0.7325 0.036 Uiso 1 1 calc R A .
C13 C 0.3436(5) 0.2273(4) 0.6520(4) 0.0723(15) Uani 1 1 d . A .
H13A H 0.3622 0.1387 0.6313 0.108 Uiso 1 1 calc R . .
H13B H 0.3374 0.2594 0.5941 0.108 Uiso 1 1 calc R . .
H13C H 0.2538 0.2100 0.6666 0.108 Uiso 1 1 calc R . .
C14 C 0.4715(8) 0.2821(6) 0.8345(4) 0.0955(19) Uani 1 1 d U A .
H14A H 0.3830 0.2650 0.8510 0.143 Uiso 1 1 calc R . .
H14B H 0.5510 0.3520 0.8986 0.143 Uiso 1 1 calc R . .
H14C H 0.4871 0.1922 0.8090 0.143 Uiso 1 1 calc R . .
C15 C 0.6145(3) 0.8716(3) 0.8202(2) 0.0293(7) Uani 1 1 d . . .
H15 H 0.7071 0.8605 0.8205 0.035 Uiso 1 1 calc R A .
C16 C 0.5562(4) 0.8957(4) 0.7214(3) 0.0457(9) Uani 1 1 d . A .
H16A H 0.5416 0.8132 0.6576 0.069 Uiso 1 1 calc R . .
H16B H 0.6241 0.9820 0.7235 0.069 Uiso 1 1 calc R . .
H16C H 0.4656 0.9075 0.7196 0.069 Uiso 1 1 calc R . .
C17 C 0.6438(4) 1.0055(3) 0.9193(2) 0.0343(7) Uani 1 1 d . A .
H17A H 0.5568 1.0255 0.9164 0.051 Uiso 1 1 calc R . .
H17B H 0.7182 1.0872 0.9215 0.051 Uiso 1 1 calc R . .
H17C H 0.6752 0.9890 0.9832 0.051 Uiso 1 1 calc R . .
C18 C 0.8596(3) 0.5732(3) 0.6637(2) 0.0188(5) Uani 1 1 d . . .
C19 C 0.8054(3) 0.4252(3) 0.5947(2) 0.0222(6) Uani 1 1 d . A .
C20 C 0.7859(3) 0.3878(3) 0.4868(2) 0.0275(6) Uani 1 1 d . . .
H20 H 0.7497 0.2895 0.4400 0.033 Uiso 1 1 calc R A .
C21 C 0.8177(3) 0.4893(3) 0.4464(2) 0.0294(7) Uani 1 1 d . A .
H21 H 0.8036 0.4609 0.3726 0.035 Uiso 1 1 calc R . .
C22 C 0.8701(3) 0.6328(3) 0.5134(2) 0.0272(6) Uani 1 1 d . . .
H22 H 0.8922 0.7023 0.4850 0.033 Uiso 1 1 calc R A .
C23 C 0.8913(3) 0.6776(3) 0.6220(2) 0.0220(6) Uani 1 1 d . A .
C24 C 0.7802(3) 0.3148(3) 0.6418(2) 0.0277(6) Uani 1 1 d . . .
H24 H 0.7423 0.3499 0.7004 0.033 Uiso 1 1 calc R A .
C25 C 0.6710(4) 0.1676(4) 0.5628(3) 0.0515(10) Uani 1 1 d . A .
H25A H 0.5854 0.1780 0.5266 0.077 Uiso 1 1 calc R . .
H25B H 0.6465 0.1073 0.6009 0.077 Uiso 1 1 calc R . .
H25C H 0.7111 0.1232 0.5103 0.077 Uiso 1 1 calc R . .
C26 C 0.9225(4) 0.3068(4) 0.6919(3) 0.0376(8) Uani 1 1 d . A .
H26A H 0.9602 0.2672 0.6360 0.056 Uiso 1 1 calc R . .
H26B H 0.9082 0.2452 0.7303 0.056 Uiso 1 1 calc R . .
H26C H 0.9900 0.4029 0.7415 0.056 Uiso 1 1 calc R . .
C27 C 0.9565(3) 0.8349(3) 0.6972(2) 0.0283(7) Uani 1 1 d . . .
H27 H 0.9134 0.8464 0.7549 0.034 Uiso 1 1 calc R A .
C28 C 0.9275(5) 0.9340(4) 0.6463(4) 0.0565(11) Uani 1 1 d . A .
H28A H 0.9793 0.9355 0.5960 0.085 Uiso 1 1 calc R . .
H28B H 0.9590 1.0307 0.7015 0.085 Uiso 1 1 calc R . .
H28C H 0.8255 0.8998 0.6086 0.085 Uiso 1 1 calc R . .
C29 C 1.1150(4) 0.8767(4) 0.7491(3) 0.0436(9) Uani 1 1 d . A .
H29A H 1.1303 0.8124 0.7827 0.065 Uiso 1 1 calc R . .
H29B H 1.1554 0.9752 0.8030 0.065 Uiso 1 1 calc R . .
H29C H 1.1612 0.8694 0.6949 0.065 Uiso 1 1 calc R . .
H1 H 0.543(3) 0.624(3) 0.512(2) 0.027(8) Uiso 1 1 d . . .

loop_
_atom_site_aniso_label
_atom_site_aniso_U_11
_atom_site_aniso_U_22
_atom_site_aniso_U_33
_atom_site_aniso_U_23
_atom_site_aniso_U_13
_atom_site_aniso_U_12
Mn1 0.0226(3) 0.0350(3) 0.0209(3) 0.0090(2) 0.00527(18) 0.0134(2)
N1 0.0175(12) 0.0237(12) 0.0163(11) 0.0067(9) 0.0063(9) 0.0070(10)
N2 0.0199(12) 0.0241(12) 0.0165(11) 0.0071(9) 0.0031(9) 0.0084(10)
C1 0.0217(14) 0.0200(13) 0.0172(13) 0.0055(11) 0.0039(11) 0.0052(11)
C2 0.020(4) 0.030(5) 0.016(4) 0.007(4) 0.009(3) 0.014(3)
C2A 0.021(4) 0.032(5) 0.017(4) 0.008(4) -0.002(3) 0.015(3)
C3 0.133(11) 0.058(6) 0.037(4) 0.036(4) -0.022(6) -0.017(6)
C3A 0.069(6) 0.088(7) 0.024(3) 0.029(4) 0.018(4) 0.063(6)
C4 0.117(12) 0.139(13) 0.017(4) 0.014(8) 0.009(7) 0.107(12)
C4A 0.029(4) 0.025(3) 0.019(4) 0.010(3) 0.008(3) 0.007(3)
C5 0.043(5) 0.128(10) 0.021(4) 0.022(5) -0.002(3) -0.026(6)
C5A 0.033(4) 0.039(4) 0.020(3) -0.002(3) 0.000(3) -0.001(3)
C6 0.0186(14) 0.0266(14) 0.0130(12) 0.0057(11) 0.0045(10) 0.0086(12)
C7 0.0231(15) 0.0287(15) 0.0209(14) 0.0105(12) 0.0086(11) 0.0119(12)
C8 0.0226(15) 0.0341(16) 0.0281(15) 0.0134(13) 0.0124(12) 0.0091(13)
C9 0.0232(15) 0.0411(18) 0.0259(15) 0.0114(13) 0.0129(12) 0.0157(14)
C10 0.0265(16) 0.0292(15) 0.0223(14) 0.0033(12) 0.0064(12) 0.0148(13)
C11 0.0205(14) 0.0252(14) 0.0162(13) 0.0029(11) 0.0026(11) 0.0062(12)
C12 0.0251(16) 0.0285(16) 0.0418(18) 0.0158(14) 0.0159(14) 0.0116(13)
C13 0.079(3) 0.036(2) 0.067(3) -0.004(2) -0.013(2) 0.030(2)
C14 0.157(5) 0.079(3) 0.071(3) 0.039(3) 0.017(3) 0.079(3)
C15 0.0280(16) 0.0223(14) 0.0290(16) 0.0041(12) 0.0066(13) 0.0071(13)
C16 0.062(3) 0.0301(17) 0.0313(18) 0.0100(15) 0.0108(17) 0.0042(17)
C17 0.0335(18) 0.0254(16) 0.0327(17) 0.0034(13) 0.0042(14) 0.0101(14)
C18 0.0140(13) 0.0223(13) 0.0211(13) 0.0081(11) 0.0060(10) 0.0093(11)
C19 0.0148(13) 0.0223(14) 0.0265(14) 0.0071(12) 0.0056(11) 0.0070(11)
C20 0.0216(15) 0.0278(15) 0.0254(15) 0.0025(12) 0.0057(12) 0.0100(13)
C21 0.0273(16) 0.0427(18) 0.0188(14) 0.0094(13) 0.0089(12) 0.0169(14)
C22 0.0269(16) 0.0354(16) 0.0301(16) 0.0191(13) 0.0139(13) 0.0170(13)
C23 0.0188(14) 0.0252(14) 0.0278(15) 0.0113(12) 0.0113(12) 0.0131(12)
C24 0.0263(16) 0.0226(14) 0.0338(16) 0.0118(13) 0.0095(13) 0.0086(13)
C25 0.055(2) 0.0261(17) 0.057(2) 0.0181(17) 0.0071(19) 0.0001(17)
C26 0.0380(19) 0.0388(18) 0.051(2) 0.0258(16) 0.0173(16) 0.0247(16)
C27 0.0308(17) 0.0222(14) 0.0355(17) 0.0115(13) 0.0148(14) 0.0124(13)
C28 0.081(3) 0.0302(19) 0.063(3) 0.0227(18) 0.022(2) 0.026(2)
C29 0.0296(18) 0.0253(16) 0.058(2) 0.0017(16) 0.0125(16) 0.0047(14)

loop_
_atom_type_symbol
_atom_type_description
_atom_type_scat_dispersion_real
_atom_type_scat_dispersion_imag
_atom_type_scat_source
C C 0.0033 0.0016 'International Tables Vol C Tables 4.2.6.8 and 6.1.1.4'
H H 0.0000 0.0000 'International Tables Vol C Tables 4.2.6.8 and 6.1.1.4'
N N 0.0061 0.0033 'International Tables Vol C Tables 4.2.6.8 and 6.1.1.4'
Mn Mn 0.3368 0.7283 'International Tables Vol C Tables 4.2.6.8 and 6.1.1.4'

loop_
_geom_angle_atom_site_label_1
_geom_angle_atom_site_label_2
_geom_angle_atom_site_label_3
_geom_angle
N1 Mn1 C18 72.80(9)
N1 Mn1 C19 90.04(9)
C18 Mn1 C19 32.51(8)
N1 Mn1 H1 126.5(9)
C18 Mn1 H1 125.4(10)
C19 Mn1 H1 133.9(10)
C1 N1 C6 126.2(2)
C1 N1 Mn1 120.07(17)
C6 N1 Mn1 113.74(16)
C1 N2 C18 119.3(2)
N2 C1 N1 121.4(2)
N2 C1 C2 110.1(4)
N1 C1 C2 128.0(4)
N2 C1 C2A 114.5(4)
N1 C1 C2A 123.5(4)
C2 C1 C2A 16.1(4)
C3 C2 C4 109.2(6)
C3 C2 C5 107.8(6)
C4 C2 C5 107.6(6)
C3 C2 C1 110.7(6)
C4 C2 C1 111.7(7)
C5 C2 C1 109.8(6)
C4A C2A C3A 108.0(6)
C4A C2A C5A 109.2(6)
C3A C2A C5A 108.8(6)
C4A C2A C1 119.1(7)
C3A C2A C1 103.5(6)
C5A C2A C1 107.8(6)
C2A C3A H3A1 109.5
C2A C3A H3A2 109.5
H3A1 C3A H3A2 109.5
C2A C3A H3A3 109.5
H3A1 C3A H3A3 109.5
H3A2 C3A H3A3 109.5
C2A C4A H4A1 109.5
C2A C4A H4A2 109.5
H4A1 C4A H4A2 109.5
C2A C4A H4A3 109.5
H4A1 C4A H4A3 109.5
H4A2 C4A H4A3 109.5
C2A C5A H5A1 109.5
C2A C5A H5A2 109.5
H5A1 C5A H5A2 109.5
C2A C5A H5A3 109.5
H5A1 C5A H5A3 109.5
H5A2 C5A H5A3 109.5
C7 C6 C11 120.2(2)
C7 C6 N1 120.1(2)
C11 C6 N1 119.5(2)
C8 C7 C6 118.9(3)
C8 C7 C12 118.8(3)
C6 C7 C12 122.3(2)
C9 C8 C7 121.4(3)
C9 C8 H8 119.3
C7 C8 H8 119.3
C10 C9 C8 119.3(3)
C10 C9 H9 120.3
C8 C9 H9 120.3
C9 C10 C11 121.7(3)
C9 C10 H10 119.1
C11 C10 H10 119.1
C10 C11 C6 118.4(3)
C10 C11 C15 119.3(3)
C6 C11 C15 122.3(3)
C13 C12 C14 107.5(4)
C13 C12 C7 112.8(3)
C14 C12 C7 112.4(3)
C13 C12 H12 107.9
C14 C12 H12 107.9
C7 C12 H12 107.9
C12 C13 H13A 109.5
C12 C13 H13B 109.5
H13A C13 H13B 109.5
C12 C13 H13C 109.5
H13A C13 H13C 109.5
H13B C13 H13C 109.5
C12 C14 H14A 109.5
C12 C14 H14B 109.5
H14A C14 H14B 109.5
C12 C14 H14C 109.5
H14A C14 H14C 109.5
H14B C14 H14C 109.5
C11 C15 C16 111.2(3)
C11 C15 C17 113.1(3)
C16 C15 C17 108.6(3)
C11 C15 H15 107.9
C16 C15 H15 107.9
C17 C15 H15 107.9
C15 C16 H16A 109.5
C15 C16 H16B 109.5
H16A C16 H16B 109.5
C15 C16 H16C 109.5
H16A C16 H16C 109.5
H16B C16 H16C 109.5
C15 C17 H17A 109.5
C15 C17 H17B 109.5
H17A C17 H17B 109.5
C15 C17 H17C 109.5
H17A C17 H17C 109.5
H17B C17 H17C 109.5
N2 C18 C23 119.9(2)
N2 C18 C19 120.1(2)
C23 C18 C19 119.9(2)
N2 C18 Mn1 106.44(16)
C23 C18 Mn1 86.85(16)
C19 C18 Mn1 80.32(16)
C20 C19 C18 118.3(3)
C20 C19 C24 122.4(3)
C18 C19 C24 119.2(2)
C20 C19 Mn1 93.29(18)
C18 C19 Mn1 67.17(14)
C24 C19 Mn1 111.67(18)
C21 C20 C19 121.8(3)
C21 C20 H20 119.1
C19 C20 H20 119.1
C20 C21 C22 119.8(3)
C20 C21 H21 120.1
C22 C21 H21 120.1
C21 C22 C23 121.4(3)
C21 C22 H22 119.3
C23 C22 H22 119.3
C22 C23 C18 118.8(3)
C22 C23 C27 121.7(3)
C18 C23 C27 119.3(2)
C19 C24 C25 113.7(3)
C19 C24 C26 109.4(2)
C25 C24 C26 111.7(3)
C19 C24 H24 107.2
C25 C24 H24 107.2
C26 C24 H24 107.2
C24 C25 H25A 109.5
C24 C25 H25B 109.5
H25A C25 H25B 109.5
C24 C25 H25C 109.5
H25A C25 H25C 109.5
H25B C25 H25C 109.5
C24 C26 H26A 109.5
C24 C26 H26B 109.5
H26A C26 H26B 109.5
C24 C26 H26C 109.5
H26A C26 H26C 109.5
H26B C26 H26C 109.5
C28 C27 C23 114.3(3)
C28 C27 C29 111.3(3)
C23 C27 C29 109.3(2)
C28 C27 H27 107.2
C23 C27 H27 107.2
C29 C27 H27 107.2
C27 C28 H28A 109.5
C27 C28 H28B 109.5
H28A C28 H28B 109.5
C27 C28 H28C 109.5
H28A C28 H28C 109.5
H28B C28 H28C 109.5
C27 C29 H29A 109.5
C27 C29 H29B 109.5
H29A C29 H29B 109.5
C27 C29 H29C 109.5
H29A C29 H29C 109.5
H29B C29 H29C 109.5

loop_
_geom_bond_atom_site_label_1
_geom_bond_atom_site_label_2
_geom_bond_distance
Mn1 N1 2.065(2)
Mn1 C18 2.445(3)
Mn1 C19 2.616(3)
Mn1 H1 1.81(3)
N1 C1 1.359(4)
N1 C6 1.435(3)
N2 C1 1.299(4)
N2 C18 1.402(3)
C1 C2 1.568(11)
C1 C2A 1.580(11)
C2 C3 1.530(7)
C2 C4 1.533(7)
C2 C5 1.541(7)
C2A C4A 1.527(7)
C2A C3A 1.538(7)
C2A C5A 1.542(7)
C3 H3A 0.9800
C3 H3B 0.9800
C3 H3C 0.9800
C3A H3A1 0.9800
C3A H3A2 0.9800
C3A H3A3 0.9800
C4 H4A 0.9800
C4 H4B 0.9800
C4 H4C 0.9800
C4A H4A1 0.9800
C4A H4A2 0.9800
C4A H4A3 0.9800
C5 H5A 0.9800
C5 H5B 0.9800
C5 H5C 0.9800
C5A H5A1 0.9800
C5A H5A2 0.9800
C5A H5A3 0.9800
C6 C7 1.410(4)
C6 C11 1.414(4)
C7 C8 1.389(4)
C7 C12 1.527(4)
C8 C9 1.385(4)
C8 H8 0.9500
C9 C10 1.381(4)
C9 H9 0.9500
C10 C11 1.394(4)
C10 H10 0.9500
C11 C15 1.515(4)
C12 C13 1.489(5)
C12 C14 1.516(6)
C12 H12 1.0000
C13 H13A 0.9800
C13 H13B 0.9800
C13 H13C 0.9800
C14 H14A 0.9800
C14 H14B 0.9800
C14 H14C 0.9800
C15 C16 1.530(5)
C15 C17 1.539(4)
C15 H15 1.0000
C16 H16A 0.9800
C16 H16B 0.9800
C16 H16C 0.9800
C17 H17A 0.9800
C17 H17B 0.9800
C17 H17C 0.9800
C18 C23 1.415(4)
C18 C19 1.426(4)
C19 C20 1.397(4)
C19 C24 1.520(4)
C20 C21 1.376(4)
C20 H20 0.9500
C21 C22 1.383(4)
C21 H21 0.9500
C22 C23 1.396(4)
C22 H22 0.9500
C23 C27 1.519(4)
C24 C25 1.528(4)
C24 C26 1.535(4)
C24 H24 1.0000
C25 H25A 0.9800
C25 H25B 0.9800
C25 H25C 0.9800
C26 H26A 0.9800
C26 H26B 0.9800
C26 H26C 0.9800
C27 C28 1.516(5)
C27 C29 1.521(5)
C27 H27 1.0000
C28 H28A 0.9800
C28 H28B 0.9800
C28 H28C 0.9800
C29 H29A 0.9800
C29 H29B 0.9800
C29 H29C 0.9800
